data_4125876
loop_
_publ_author_name
'Vantourout, Julien C.'
'Miras, Haralampos N.'
'Isidro-Llobet, Albert'
'Sproules, Stephen'
'Watson, Allan J. B.'

_publ_section_title
;
 Spectroscopic Studies of the Chan-Lam Amination: A Mechanism-Inspired
 Solution to Boronic Ester Reactivity.
;
_journal_issue 13
_journal_name_full 'Journal of the American Chemical Society'
_journal_page_first 4769
_journal_page_last 4779
_journal_paper_doi 10.1021/jacs.6b12800
_journal_volume 139
_journal_year 2017
_chemical_formula_moiety 'C32 H64 Cu4 N4 O14, 2(C2 H3 N)'
_chemical_formula_sum 'C36 H70 Cu4 N6 O14'
_chemical_formula_weight 1065.14
_chemical_name_common '[Cu4(?3-OH)2(OAc)6(C5H11N)4]'
_chemical_name_systematic
;
 dihydroxo-hexaacetato-tetrapiperidino-tetracopper(II)
;
_space_group_IT_number 14
_symmetry_cell_setting monoclinic
_symmetry_space_group_name_Hall '-P 2yn'
_symmetry_space_group_name_H-M 'P 1 21/n 1'
_atom_sites_solution_hydrogens geom
_atom_sites_solution_primary direct
_atom_sites_solution_secondary difmap
_audit_creation_method SHELXL-97
_cell_angle_alpha 90.00
_cell_angle_beta 109.653(5)
_cell_angle_gamma 90.00
_cell_formula_units_Z 2
_cell_length_a 10.5862(4)
_cell_length_b 15.0155(6)
_cell_length_c 15.7337(6)
_cell_measurement_reflns_used 4871
_cell_measurement_temperature 150(2)
_cell_measurement_theta_max 29.1370
_cell_measurement_theta_min 3.8360
_cell_volume 2355.29(17)
_computing_cell_refinement
;
CrysAlisPro, Agilent Technologies,
Version 1.171.37.31 (release 14-01-2014 CrysAlis171 .NET)
(compiled Jan 14 2014,18:38:05)
;
_computing_data_collection
;
CrysAlisPro, Agilent Technologies,
Version 1.171.37.31 (release 14-01-2014 CrysAlis171 .NET)
(compiled Jan 14 2014,18:38:05)
;
_computing_data_reduction
;
CrysAlisPro, Agilent Technologies,
Version 1.171.37.31 (release 14-01-2014 CrysAlis171 .NET)
(compiled Jan 14 2014,18:38:05)
;
_computing_molecular_graphics WinGX
_computing_publication_material WinGX
_computing_structure_refinement 'SHELXL-97 (Sheldrick, 2008)'
_computing_structure_solution 'SHELXL-97 (Sheldrick, 2008)'
_diffrn_ambient_temperature 150(2)
_diffrn_detector_area_resol_mean 10.4383
_diffrn_measured_fraction_theta_full 0.822
_diffrn_measured_fraction_theta_max 0.822
_diffrn_measurement_device_type 'Xcalibur, Atlas, Gemini ultra'
_diffrn_measurement_method '\w scans'
_diffrn_radiation_monochromator graphite
_diffrn_radiation_source 'fine-focus sealed tube'
_diffrn_radiation_type MoK\a
_diffrn_radiation_wavelength 0.71073
_diffrn_reflns_av_R_equivalents 0.0294
_diffrn_reflns_av_sigmaI/netI 0.0451
_diffrn_reflns_limit_h_max 14
_diffrn_reflns_limit_h_min -13
_diffrn_reflns_limit_k_max 20
_diffrn_reflns_limit_k_min -14
_diffrn_reflns_limit_l_max 20
_diffrn_reflns_limit_l_min -19
_diffrn_reflns_number 11497
_diffrn_reflns_theta_full 29.48
_diffrn_reflns_theta_max 29.48
_diffrn_reflns_theta_min 2.82
_diffrn_standards_number 0
_exptl_absorpt_coefficient_mu 1.847
_exptl_absorpt_correction_T_max 0.6867
_exptl_absorpt_correction_T_min 0.5895
_exptl_absorpt_correction_type analytical
_exptl_absorpt_process_details
;
CrysAlisPro, Agilent Technologies,
Version 1.171.37.31 (release 14-01-2014 CrysAlis171 .NET)
(compiled Jan 14 2014,18:38:05)
Analytical numeric absorption correction using a multifaceted crystal
            model based on expressions derived by R.C. Clark & J.S. Reid.
(Clark, R. C. & Reid, J. S. (1995). Acta Cryst. A51, 887-897)
Empirical absorption correction using spherical harmonics,
 implemented in SCALE3 ABSPACK scaling algorithm.
;
_exptl_crystal_colour blue
_exptl_crystal_density_diffrn 1.502
_exptl_crystal_density_method 'not measured'
_exptl_crystal_description prism
_exptl_crystal_F_000 1112
_exptl_crystal_size_max 0.32
_exptl_crystal_size_mid 0.28
_exptl_crystal_size_min 0.22
_refine_diff_density_max 0.430
_refine_diff_density_min -0.507
_refine_diff_density_rms 0.076
_refine_ls_extinction_method none
_refine_ls_goodness_of_fit_ref 1.043
_refine_ls_hydrogen_treatment constr
_refine_ls_matrix_type full
_refine_ls_number_parameters 275
_refine_ls_number_reflns 5377
_refine_ls_number_restraints 0
_refine_ls_restrained_S_all 1.043
_refine_ls_R_factor_all 0.0472
_refine_ls_R_factor_gt 0.0342
_refine_ls_shift/su_max 0.002
_refine_ls_shift/su_mean 0.000
_refine_ls_structure_factor_coef Fsqd
_refine_ls_weighting_details 'calc w=1/[\s^2^(Fo^2^)+(0.0294P)^2^+0.9568P] where P=(Fo^2^+2Fc^2^)/3'
_refine_ls_weighting_scheme calc
_refine_ls_wR_factor_gt 0.0724
_refine_ls_wR_factor_ref 0.0790
_reflns_number_gt 4413
_reflns_number_total 5377
_reflns_threshold_expression >2\s(I)
_cod_data_source_file ja6b12800_si_003.cif
_cod_data_source_block hm-ss3-a1
_cod_depositor_comments
;
The following automatic conversions were performed:

'_symmetry_cell_setting' value 'Monoclinic' changed to 'monoclinic'
according to
/home/data/users/saulius/crontab/automatic-downloads/rss-feeds/ACS/lib/dictionaries/cif_core.dic
dictionary named 'cif_core.dic' version 2.4.2 from 2011-04-26.

Automatic conversion script
Id: cif_fix_values 4973 2017-02-22 13:04:09Z antanas 

 Adding full bibliography for 4125875--4125876.cif.
;
_cod_original_cell_volume 2355.29(16)
_cod_database_code 4125876

loop_
_symmetry_equiv_pos_as_xyz
'x, y, z'
'-x+1/2, y+1/2, -z+1/2'
'-x, -y, -z'
'x-1/2, -y-1/2, z-1/2'

loop_
_atom_site_label
_atom_site_type_symbol
_atom_site_fract_x
_atom_site_fract_y
_atom_site_fract_z
_atom_site_U_iso_or_equiv
_atom_site_adp_type
_atom_site_occupancy
_atom_site_symmetry_multiplicity
_atom_site_calc_flag
_atom_site_refinement_flags
Cu1 Cu 0.05118(3) 0.825711(19) 0.080092(18) 0.01853(8) Uani 1 1 d .
Cu2 Cu -0.05587(3) 1.032667(18) 0.072068(18) 0.01819(8) Uani 1 1 d .
O1 O -0.11002(16) 0.82690(11) -0.02846(11) 0.0254(4) Uani 1 1 d .
O3 O 0.18948(17) 0.82360(11) 0.20246(11) 0.0283(4) Uani 1 1 d .
O2 O -0.21070(16) 0.91858(12) 0.04025(11) 0.0284(4) Uani 1 1 d .
O5 O 0.08490(15) 0.95087(10) 0.05735(10) 0.0179(3) Uani 1 1 d .
H5 H 0.1770 0.9701 0.0955 0.022 Uiso 1 1 calc R
O7 O 0.18290(16) 0.88039(11) -0.08642(11) 0.0261(4) Uani 1 1 d .
O6 O 0.17494(17) 0.77074(12) 0.00803(12) 0.0307(4) Uani 1 1 d .
N5 N -0.00081(19) 0.70696(13) 0.11800(13) 0.0218(4) Uani 1 1 d .
H5C H 0.0772 0.6835 0.1591 0.026 Uiso 1 1 calc R
C1 C -0.2125(2) 0.86679(16) -0.02114(16) 0.0245(5) Uani 1 1 d .
C2 C -0.3421(3) 0.8490(2) -0.0969(2) 0.0470(8) Uani 1 1 d .
H2A H -0.4173 0.8530 -0.0740 0.071 Uiso 1 1 calc R
H2B H -0.3395 0.7892 -0.1212 0.071 Uiso 1 1 calc R
H2C H -0.3538 0.8932 -0.1448 0.071 Uiso 1 1 calc R
C5 C -0.1806(3) 0.55987(18) 0.12530(18) 0.0315(6) Uani 1 1 d .
H5A H -0.2676 0.5794 0.0817 0.038 Uiso 1 1 calc R
H5B H -0.1941 0.5015 0.1502 0.038 Uiso 1 1 calc R
C8 C -0.0689(3) 0.97801(17) 0.24930(16) 0.0271(6) Uani 1 1 d .
H8A H -0.1061 0.9218 0.2180 0.033 Uiso 1 1 calc R
H8B H -0.1446 1.0192 0.2428 0.033 Uiso 1 1 calc R
C3 C -0.0481(3) 0.64029(17) 0.04430(17) 0.0268(5) Uani 1 1 d .
H3A H 0.0215 0.6325 0.0157 0.032 Uiso 1 1 calc R
H3B H -0.1302 0.6630 -0.0023 0.032 Uiso 1 1 calc R
C7 C -0.0970(3) 0.71583(17) 0.16748(17) 0.0290(6) Uani 1 1 d .
H7A H -0.1804 0.7438 0.1272 0.035 Uiso 1 1 calc R
H7B H -0.0582 0.7559 0.2197 0.035 Uiso 1 1 calc R
C9 C 0.0036(3) 0.95897(18) 0.34952(17) 0.0338(6) Uani 1 1 d .
H9A H -0.0611 0.9351 0.3768 0.041 Uiso 1 1 calc R
H9B H 0.0738 0.9134 0.3559 0.041 Uiso 1 1 calc R
C4 C -0.0781(3) 0.55076(17) 0.07772(19) 0.0321(6) Uani 1 1 d .
H4A H 0.0057 0.5251 0.1199 0.039 Uiso 1 1 calc R
H4B H -0.1129 0.5095 0.0260 0.039 Uiso 1 1 calc R
C12 C 0.0829(2) 1.10110(17) 0.25387(16) 0.0276(6) Uani 1 1 d .
H12A H 0.0111 1.1455 0.2473 0.033 Uiso 1 1 calc R
H12B H 0.1454 1.1258 0.2252 0.033 Uiso 1 1 calc R
C11 C 0.1579(3) 1.0857(2) 0.35327(17) 0.0350(6) Uani 1 1 d .
H11A H 0.1918 1.1433 0.3828 0.042 Uiso 1 1 calc R
H11B H 0.2360 1.0466 0.3602 0.042 Uiso 1 1 calc R
C10 C 0.0674(3) 1.04294(19) 0.39893(17) 0.0320(6) Uani 1 1 d .
H10A H 0.1206 1.0282 0.4622 0.038 Uiso 1 1 calc R
H10B H -0.0036 1.0855 0.3996 0.038 Uiso 1 1 calc R
C6 C -0.1319(3) 0.62736(18) 0.20099(18) 0.0374(7) Uani 1 1 d .
H6A H -0.0516 0.6036 0.2484 0.045 Uiso 1 1 calc R
H6B H -0.2026 0.6370 0.2282 0.045 Uiso 1 1 calc R
N9 N 0.02244(19) 1.01789(13) 0.20648(12) 0.0196(4) Uani 1 1 d .
H9 H 0.0930 0.9779 0.2165 0.023 Uiso 1 1 calc R
C13 C 0.2942(2) 0.87211(16) 0.23186(15) 0.0214(5) Uani 1 1 d .
C14 C 0.4097(3) 0.83309(17) 0.30624(17) 0.0314(6) Uani 1 1 d .
H14A H 0.4665 0.7988 0.2802 0.047 Uiso 1 1 calc R
H14B H 0.3757 0.7939 0.3434 0.047 Uiso 1 1 calc R
H14C H 0.4626 0.8812 0.3438 0.047 Uiso 1 1 calc R
O4 O 0.30489(16) 0.94792(11) 0.20301(12) 0.0281(4) Uani 1 1 d .
C16 C 0.2109(2) 0.80293(17) -0.05205(16) 0.0229(5) Uani 1 1 d .
C15 C 0.2960(3) 0.74607(19) -0.09125(19) 0.0353(6) Uani 1 1 d .
H15A H 0.3309 0.6948 -0.0518 0.053 Uiso 1 1 calc R
H15B H 0.3711 0.7815 -0.0960 0.053 Uiso 1 1 calc R
H15C H 0.2412 0.7251 -0.1513 0.053 Uiso 1 1 calc R
C17 C 0.5547(3) 0.8381(2) 0.1236(2) 0.0462(8) Uani 1 1 d .
N10 N 0.5797(3) 0.7656(2) 0.1414(3) 0.0741(10) Uani 1 1 d .
C18 C 0.5233(3) 0.9307(2) 0.1010(2) 0.0501(8) Uani 1 1 d .
H18A H 0.5092 0.9612 0.1521 0.075 Uiso 1 1 calc R
H18B H 0.4416 0.9348 0.0481 0.075 Uiso 1 1 calc R
H18C H 0.5979 0.9589 0.0874 0.075 Uiso 1 1 calc R

loop_
_atom_site_aniso_label
_atom_site_aniso_U_11
_atom_site_aniso_U_22
_atom_site_aniso_U_33
_atom_site_aniso_U_23
_atom_site_aniso_U_13
_atom_site_aniso_U_12
Cu1 0.01915(15) 0.01714(15) 0.01844(14) 0.00212(11) 0.00517(11) 0.00079(11)
Cu2 0.02124(15) 0.01788(16) 0.01680(14) 0.00198(11) 0.00817(11) 0.00373(12)
O1 0.0234(8) 0.0240(9) 0.0236(8) -0.0011(7) 0.0013(7) 0.0044(7)
O3 0.0260(9) 0.0299(10) 0.0226(8) 0.0075(7) -0.0004(7) -0.0083(8)
O2 0.0276(9) 0.0296(10) 0.0314(9) -0.0071(8) 0.0144(8) -0.0075(8)
O5 0.0210(8) 0.0166(8) 0.0174(7) 0.0019(6) 0.0081(6) 0.0022(6)
O7 0.0313(9) 0.0244(9) 0.0255(9) 0.0063(7) 0.0132(7) 0.0107(8)
O6 0.0347(10) 0.0250(10) 0.0396(10) 0.0085(8) 0.0220(8) 0.0091(8)
N5 0.0214(10) 0.0207(10) 0.0207(10) 0.0021(8) 0.0036(8) -0.0009(8)
C1 0.0234(12) 0.0195(13) 0.0270(12) 0.0047(11) 0.0037(10) -0.0018(10)
C2 0.0265(14) 0.053(2) 0.0490(18) -0.0153(16) -0.0041(13) 0.0045(14)
C5 0.0325(14) 0.0263(14) 0.0369(15) -0.0039(12) 0.0131(12) -0.0091(12)
C8 0.0365(14) 0.0253(13) 0.0222(12) 0.0006(10) 0.0132(11) -0.0054(11)
C3 0.0294(13) 0.0232(13) 0.0305(13) -0.0048(11) 0.0138(11) -0.0008(11)
C7 0.0399(14) 0.0247(14) 0.0280(13) -0.0054(11) 0.0188(12) -0.0095(12)
C9 0.0461(16) 0.0341(16) 0.0260(13) 0.0092(12) 0.0183(12) 0.0038(13)
C4 0.0329(14) 0.0209(13) 0.0443(16) -0.0040(12) 0.0153(12) -0.0031(11)
C12 0.0301(13) 0.0272(14) 0.0276(13) -0.0042(11) 0.0122(10) -0.0063(11)
C11 0.0312(14) 0.0460(18) 0.0269(13) -0.0104(13) 0.0083(11) -0.0044(13)
C10 0.0340(14) 0.0430(17) 0.0183(11) -0.0001(12) 0.0080(11) 0.0056(13)
C6 0.0524(17) 0.0340(16) 0.0290(13) -0.0010(12) 0.0178(13) -0.0171(14)
N9 0.0234(10) 0.0184(10) 0.0182(9) 0.0008(8) 0.0088(8) 0.0043(8)
C13 0.0235(12) 0.0226(13) 0.0186(11) -0.0027(10) 0.0077(9) 0.0021(10)
C14 0.0300(13) 0.0272(14) 0.0287(13) 0.0004(11) -0.0012(11) -0.0040(11)
O4 0.0235(9) 0.0223(9) 0.0337(10) 0.0048(8) 0.0032(7) -0.0015(7)
C16 0.0183(11) 0.0249(13) 0.0236(12) 0.0009(10) 0.0045(10) 0.0042(10)
C15 0.0423(15) 0.0315(15) 0.0394(15) 0.0074(13) 0.0235(13) 0.0175(13)
C17 0.0390(17) 0.053(2) 0.055(2) 0.0074(17) 0.0267(15) 0.0037(16)
N10 0.0618(19) 0.058(2) 0.115(3) 0.027(2) 0.047(2) 0.0088(18)
C18 0.0534(19) 0.047(2) 0.062(2) 0.0102(16) 0.0356(16) 0.0095(16)

loop_
_atom_type_symbol
_atom_type_description
_atom_type_scat_dispersion_real
_atom_type_scat_dispersion_imag
_atom_type_scat_source
C C 0.0033 0.0016 'International Tables Vol C Tables 4.2.6.8 and 6.1.1.4'
H H 0.0000 0.0000 'International Tables Vol C Tables 4.2.6.8 and 6.1.1.4'
N N 0.0061 0.0033 'International Tables Vol C Tables 4.2.6.8 and 6.1.1.4'
O O 0.0106 0.0060 'International Tables Vol C Tables 4.2.6.8 and 6.1.1.4'
Cu Cu 0.3201 1.2651 'International Tables Vol C Tables 4.2.6.8 and 6.1.1.4'

loop_
_geom_angle_atom_site_label_1
_geom_angle_atom_site_label_2
_geom_angle_atom_site_label_3
_geom_angle
_geom_angle_site_symmetry_1
_geom_angle_site_symmetry_3
O1 Cu1 O5 89.48(7) . .
O1 Cu1 O3 169.10(7) . .
O5 Cu1 O3 94.11(7) . .
O1 Cu1 N5 91.23(7) . .
O5 Cu1 N5 169.51(7) . .
O3 Cu1 N5 83.39(7) . .
O1 Cu1 O6 92.86(7) . .
O5 Cu1 O6 95.18(7) . .
O3 Cu1 O6 97.06(7) . .
N5 Cu1 O6 95.24(7) . .
O7 Cu2 O5 99.35(7) 3_575 3_575
O7 Cu2 O5 175.52(7) 3_575 .
O5 Cu2 O5 79.69(7) 3_575 .
O7 Cu2 N9 90.49(7) 3_575 .
O5 Cu2 N9 165.56(7) 3_575 .
O5 Cu2 N9 89.67(7) . .
O7 Cu2 O2 93.16(7) 3_575 .
O5 Cu2 O2 90.94(6) 3_575 .
O5 Cu2 O2 91.23(6) . .
N9 Cu2 O2 99.10(7) . .
O7 Cu2 Cu2 139.44(5) 3_575 3_575
O5 Cu2 Cu2 40.25(4) 3_575 3_575
O5 Cu2 Cu2 39.44(4) . 3_575
N9 Cu2 Cu2 128.43(6) . 3_575
O2 Cu2 Cu2 91.42(4) . 3_575
C1 O1 Cu1 116.16(15) . .
C13 O3 Cu1 127.50(15) . .
C1 O2 Cu2 117.40(15) . .
Cu1 O5 Cu2 109.45(7) . 3_575
Cu1 O5 Cu2 112.15(7) . .
Cu2 O5 Cu2 100.31(7) 3_575 .
C16 O7 Cu2 129.46(16) . 3_575
C16 O6 Cu1 130.62(16) . .
C7 N5 C3 111.12(19) . .
C7 N5 Cu1 112.37(15) . .
C3 N5 Cu1 114.78(15) . .
O2 C1 O1 125.1(2) . .
O2 C1 C2 120.0(2) . .
O1 C1 C2 114.8(2) . .
C6 C5 C4 109.7(2) . .
N9 C8 C9 111.5(2) . .
N5 C3 C4 112.4(2) . .
N5 C7 C6 113.2(2) . .
C10 C9 C8 110.8(2) . .
C3 C4 C5 111.1(2) . .
N9 C12 C11 112.2(2) . .
C12 C11 C10 110.9(2) . .
C9 C10 C11 110.6(2) . .
C5 C6 C7 111.7(2) . .
C8 N9 C12 110.44(18) . .
C8 N9 Cu2 115.04(14) . .
C12 N9 Cu2 113.04(14) . .
O4 C13 O3 124.4(2) . .
O4 C13 C14 119.5(2) . .
O3 C13 C14 116.2(2) . .
O6 C16 O7 126.6(2) . .
O6 C16 C15 118.1(2) . .
O7 C16 C15 115.3(2) . .
N10 C17 C18 179.8(4) . .

loop_
_geom_bond_atom_site_label_1
_geom_bond_atom_site_label_2
_geom_bond_distance
_geom_bond_site_symmetry_2
Cu1 O1 1.9670(16) .
Cu1 O5 1.9680(15) .
Cu1 O3 1.9888(16) .
Cu1 N5 2.015(2) .
Cu1 O6 2.1638(17) .
Cu2 O7 1.9411(16) 3_575
Cu2 O5 1.9700(15) 3_575
Cu2 O5 2.0037(15) .
Cu2 N9 2.0074(18) .
Cu2 O2 2.3066(17) .
Cu2 Cu2 3.0510(6) 3_575
O1 C1 1.278(3) .
O3 C13 1.276(3) .
O2 C1 1.235(3) .
O5 Cu2 1.9700(15) 3_575
O7 C16 1.275(3) .
O7 Cu2 1.9411(16) 3_575
O6 C16 1.231(3) .
N5 C7 1.481(3) .
N5 C3 1.486(3) .
C1 C2 1.509(3) .
C5 C6 1.516(4) .
C5 C4 1.517(4) .
C8 N9 1.478(3) .
C8 C9 1.531(3) .
C3 C4 1.516(4) .
C7 C6 1.520(4) .
C9 C10 1.516(4) .
C12 N9 1.485(3) .
C12 C11 1.515(3) .
C11 C10 1.519(4) .
C13 O4 1.245(3) .
C13 C14 1.499(3) .
C16 C15 1.515(3) .
C17 N10 1.134(4) .
C17 C18 1.446(5) .
